data_1565608
loop_
_publ_author_name
'Mahmoudi, Ghodrat'
'Hayati, Payam'
'Mohammadi, Khosro'
'Masoudiasl, Ardavan'
'Mague, Joel T.'
'Zangrando, Ennio'

_publ_section_title
;
 The role of weak interactions in the crystal packing of two novel 1D
 Hg(II) coordination polymers and investigation for preparation of their
 rod and spherical structures
;
_journal_name_full 'Inorganica Chimica Acta'
_journal_page_first 119243
_journal_paper_doi 10.1016/j.ica.2019.119243
_journal_volume 501
_journal_year 2020
_chemical_formula_moiety 'C7 H7 Br2 Hg N2'
_chemical_formula_sum 'C7 H7 Br2 Hg N2'
_chemical_formula_weight 479.56
_space_group_crystal_system monoclinic
_space_group_IT_number 15
_space_group_name_Hall '-C 2yc'
_space_group_name_H-M_alt 'C 1 2/c 1'
_atom_sites_solution_hydrogens geom
_cell_angle_alpha 90
_cell_angle_beta 107.85(4)
_cell_angle_gamma 90
_cell_formula_units_Z 8
_cell_length_a 17.884(5)
_cell_length_b 7.3230(10)
_cell_length_c 16.362(3)
_cell_measurement_reflns_used 1180
_cell_measurement_temperature 293(2)
_cell_measurement_theta_max 25.22
_cell_measurement_theta_min 2.81
_cell_volume 2039.7(9)
_computing_cell_refinement 'Bruker SAINT (Bruker-AXS 2009)'
_computing_data_collection 'Bruker APEX2 (Bruker-AXS, 2010)'
_computing_data_reduction 'Bruker SAINT (Bruker-AXS 2009)'
_computing_structure_refinement 'SHELXL-2014/7 (Sheldrick, 2014)'
_computing_structure_solution 'SHELXS (Sheldrick, 2008)'
_diffrn_ambient_temperature 293(2)
_diffrn_measured_fraction_theta_full 0.999
_diffrn_measured_fraction_theta_max 0.988
_diffrn_measurement_device_type 'Bruker Smart APEX CCD'
_diffrn_measurement_method '\f and \w scans'
_diffrn_radiation_monochromator graphite
_diffrn_radiation_source 'fine-focus sealed tube'
_diffrn_radiation_type MoK\a
_diffrn_radiation_wavelength 0.71073
_diffrn_reflns_av_R_equivalents 0.1068
_diffrn_reflns_av_unetI/netI 0.0700
_diffrn_reflns_Laue_measured_fraction_full 0.999
_diffrn_reflns_Laue_measured_fraction_max 0.988
_diffrn_reflns_limit_h_max 22
_diffrn_reflns_limit_h_min -21
_diffrn_reflns_limit_k_max 9
_diffrn_reflns_limit_k_min -9
_diffrn_reflns_limit_l_max 20
_diffrn_reflns_limit_l_min -20
_diffrn_reflns_number 6418
_diffrn_reflns_point_group_measured_fraction_full 0.999
_diffrn_reflns_point_group_measured_fraction_max 0.988
_diffrn_reflns_theta_full 25.242
_diffrn_reflns_theta_max 26.066
_diffrn_reflns_theta_min 2.616
_exptl_absorpt_coefficient_mu 22.875
_exptl_absorpt_correction_T_max 0.4505
_exptl_absorpt_correction_T_min 0.1176
_exptl_absorpt_correction_type multi-scan
_exptl_absorpt_process_details 'TWINABS (Sheldrick, 2008b)'
_exptl_crystal_colour colorless
_exptl_crystal_density_diffrn 3.123
_exptl_crystal_description plate
_exptl_crystal_F_000 1704
_exptl_crystal_size_max 0.240
_exptl_crystal_size_mid 0.220
_exptl_crystal_size_min 0.040
_refine_diff_density_max 3.219
_refine_diff_density_min -2.818
_refine_diff_density_rms 0.417
_refine_ls_extinction_coef .
_refine_ls_extinction_method none
_refine_ls_goodness_of_fit_ref 1.021
_refine_ls_hydrogen_treatment constr
_refine_ls_matrix_type full
_refine_ls_number_parameters 110
_refine_ls_number_reflns 1990
_refine_ls_number_restraints 0
_refine_ls_restrained_S_all 1.021
_refine_ls_R_factor_all 0.0601
_refine_ls_R_factor_gt 0.0529
_refine_ls_shift/su_max 0.001
_refine_ls_shift/su_mean 0.000
_refine_ls_structure_factor_coef Fsqd
_refine_ls_weighting_details 'w=1/[\s^2^(Fo^2^)+(0.0974P)^2^] where P=(Fo^2^+2Fc^2^)/3'
_refine_ls_weighting_scheme calc
_refine_ls_wR_factor_gt 0.1361
_refine_ls_wR_factor_ref 0.1404
_reflns_Friedel_coverage 0.000
_reflns_Friedel_fraction_full .
_reflns_Friedel_fraction_max .
_reflns_number_gt 1676
_reflns_number_total 1990
_reflns_threshold_expression 'I > 2\s(I)'
_cod_data_source_file ICA-2020-501-119243.cif
_cod_data_source_block Br
_cod_original_sg_symbol_H-M 'C 2/c'
_cod_database_code 1565608
_shelx_space_group_comment
;
The symmetry employed for this shelxl refinement is uniquely defined
by the following loop, which should always be used as a source of
symmetry information in preference to the above space-group names.
They are only intended as comments.
;

loop_
_space_group_symop_operation_xyz
'x, y, z'
'-x, y, -z+1/2'
'x+1/2, y+1/2, z'
'-x+1/2, y+1/2, -z+1/2'
'-x, -y, -z'
'x, -y, z-1/2'
'-x+1/2, -y+1/2, -z'
'x+1/2, -y+1/2, z-1/2'

loop_
_atom_site_label
_atom_site_type_symbol
_atom_site_fract_x
_atom_site_fract_y
_atom_site_fract_z
_atom_site_U_iso_or_equiv
_atom_site_adp_type
_atom_site_occupancy
_atom_site_site_symmetry_order
_atom_site_calc_flag
_atom_site_refinement_flags_posn
_atom_site_refinement_flags_adp
_atom_site_refinement_flags_occupancy
_atom_site_disorder_assembly
_atom_site_disorder_group
Hg1 Hg 0.01805(2) 0.16696(5) 0.59978(3) 0.0400(2) Uani 1 1 d . . . . .
Br1 Br 0.15707(8) 0.1262(3) 0.68969(11) 0.0775(6) Uani 1 1 d . . . . .
Br2 Br -0.05063(7) -0.15944(13) 0.56589(9) 0.0453(3) Uani 1 1 d . . . . .
N1 N -0.0957(5) 0.3304(10) 0.5378(6) 0.0348(19) Uani 1 1 d . . . . .
N2 N -0.0204(5) 0.3590(10) 0.7076(6) 0.0308(17) Uani 1 1 d . . . . .
C1 C -0.1332(7) 0.3074(16) 0.4556(8) 0.045(3) Uani 1 1 d . . . . .
H1 H -0.1106 0.2354 0.4226 0.054 Uiso 1 1 calc R U . . .
C2 C -0.2050(7) 0.3876(18) 0.4173(8) 0.048(3) Uani 1 1 d . . . . .
H2 H -0.2300 0.3749 0.3587 0.058 Uiso 1 1 calc R U . . .
C3 C -0.2383(6) 0.4851(15) 0.4670(9) 0.046(3) Uani 1 1 d . . . . .
H3 H -0.2874 0.5380 0.4426 0.055 Uiso 1 1 calc R U . . .
C4 C -0.2003(6) 0.5070(14) 0.5535(8) 0.042(2) Uani 1 1 d . . . . .
H4 H -0.2231 0.5737 0.5880 0.051 Uiso 1 1 calc R U . . .
C5 C -0.1281(6) 0.4282(11) 0.5872(7) 0.0290(19) Uani 1 1 d . . . . .
C6 C -0.0841(6) 0.4500(12) 0.6797(7) 0.031(2) Uani 1 1 d . . . . .
C7 C -0.1134(7) 0.5786(16) 0.7339(8) 0.047(3) Uani 1 1 d . . . . .
H7A H -0.0926 0.5436 0.7931 0.071 Uiso 1 1 calc R U . . .
H7B H -0.1697 0.5744 0.7167 0.071 Uiso 1 1 calc R U . . .
H7C H -0.0966 0.7004 0.7267 0.071 Uiso 1 1 calc R U . . .

loop_
_atom_site_aniso_label
_atom_site_aniso_U_11
_atom_site_aniso_U_22
_atom_site_aniso_U_33
_atom_site_aniso_U_23
_atom_site_aniso_U_13
_atom_site_aniso_U_12
Hg1 0.0357(3) 0.0450(3) 0.0354(3) -0.00701(16) 0.0051(2) 0.00689(14)
Br1 0.0423(7) 0.1163(12) 0.0585(10) -0.0322(9) -0.0072(6) 0.0260(7)
Br2 0.0485(6) 0.0409(5) 0.0526(8) 0.0046(4) 0.0244(6) -0.0034(4)
N1 0.032(4) 0.036(4) 0.034(5) -0.004(3) 0.007(4) 0.008(3)
N2 0.036(4) 0.037(4) 0.020(4) -0.001(3) 0.008(3) 0.000(3)
C1 0.037(5) 0.059(6) 0.038(7) -0.004(5) 0.011(5) 0.004(5)
C2 0.052(6) 0.066(6) 0.017(5) 0.004(5) -0.002(5) -0.001(6)
C3 0.028(5) 0.051(6) 0.052(8) 0.013(5) 0.004(5) 0.009(4)
C4 0.035(5) 0.043(5) 0.049(7) 0.001(5) 0.012(5) 0.005(4)
C5 0.033(5) 0.028(4) 0.029(5) 0.001(4) 0.013(4) -0.001(3)
C6 0.037(5) 0.032(4) 0.030(5) 0.002(4) 0.020(4) -0.001(4)
C7 0.056(7) 0.055(6) 0.033(7) -0.010(5) 0.019(5) 0.021(5)

loop_
_atom_type_symbol
_atom_type_description
_atom_type_scat_dispersion_real
_atom_type_scat_dispersion_imag
_atom_type_scat_source
C C 0.0033 0.0016 'International Tables Vol C Tables 4.2.6.8 and 6.1.1.4'
H H 0.0000 0.0000 'International Tables Vol C Tables 4.2.6.8 and 6.1.1.4'
N N 0.0061 0.0033 'International Tables Vol C Tables 4.2.6.8 and 6.1.1.4'
Br Br -0.2901 2.4595 'International Tables Vol C Tables 4.2.6.8 and 6.1.1.4'
Hg Hg -2.3894 9.2266 'International Tables Vol C Tables 4.2.6.8 and 6.1.1.4'

loop_
_geom_angle_atom_site_label_1
_geom_angle_atom_site_label_2
_geom_angle_atom_site_label_3
_geom_angle
_geom_angle_site_symmetry_1
_geom_angle_site_symmetry_3
N1 Hg1 Br1 155.2(2) . .
N1 Hg1 N2 67.9(3) . .
Br1 Hg1 N2 95.2(2) . .
N1 Hg1 Br2 94.9(2) . .
Br1 Hg1 Br2 109.18(6) . .
N2 Hg1 Br2 116.10(19) . .
N1 Hg1 Br2 90.1(3) . 5_556
Br1 Hg1 Br2 95.64(6) . 5_556
N2 Hg1 Br2 146.28(19) . 5_556
Br2 Hg1 Br2 90.02(4) . 5_556
Hg1 Br2 Hg1 89.98(4) . 5_556
C1 N1 C5 120.4(9) . .
C1 N1 Hg1 119.1(7) . .
C5 N1 Hg1 119.9(7) . .
C6 N2 N2 120.5(9) . 2_556
C6 N2 Hg1 116.6(7) . .
N2 N2 Hg1 122.8(6) 2_556 .
N1 C1 C2 121.5(11) . .
N1 C1 H1 119.3 . .
C2 C1 H1 119.3 . .
C3 C2 C1 118.3(11) . .
C3 C2 H2 120.8 . .
C1 C2 H2 120.8 . .
C2 C3 C4 120.7(10) . .
C2 C3 H3 119.7 . .
C4 C3 H3 119.7 . .
C5 C4 C3 118.2(10) . .
C5 C4 H4 120.9 . .
C3 C4 H4 120.9 . .
N1 C5 C4 120.8(10) . .
N1 C5 C6 118.7(8) . .
C4 C5 C6 120.5(9) . .
N2 C6 C5 116.4(8) . .
N2 C6 C7 123.6(10) . .
C5 C6 C7 119.9(9) . .
C6 C7 H7A 109.5 . .
C6 C7 H7B 109.5 . .
H7A C7 H7B 109.5 . .
C6 C7 H7C 109.5 . .
H7A C7 H7C 109.5 . .
H7B C7 H7C 109.5 . .

loop_
_geom_bond_atom_site_label_1
_geom_bond_atom_site_label_2
_geom_bond_distance
_geom_bond_site_symmetry_2
Hg1 N1 2.310(8) .
Hg1 Br1 2.4885(17) .
Hg1 N2 2.511(8) .
Hg1 Br2 2.6668(12) .
Hg1 Br2 2.9427(15) 5_556
Br2 Hg1 2.9426(15) 5_556
N1 C1 1.316(16) .
N1 C5 1.339(13) .
N2 C6 1.276(13) .
N2 N2 1.356(18) 2_556
C1 C2 1.376(17) .
C1 H1 0.9300 .
C2 C3 1.349(18) .
C2 H2 0.9300 .
C3 C4 1.379(18) .
C3 H3 0.9300 .
C4 C5 1.365(14) .
C4 H4 0.9300 .
C5 C6 1.485(15) .
C6 C7 1.495(13) .
C7 H7A 0.9600 .
C7 H7B 0.9600 .
C7 H7C 0.9600 .

loop_
_geom_torsion_atom_site_label_1
_geom_torsion_atom_site_label_2
_geom_torsion_atom_site_label_3
_geom_torsion_atom_site_label_4
_geom_torsion
_geom_torsion_site_symmetry_1
_geom_torsion_site_symmetry_2
_geom_torsion_site_symmetry_3
_geom_torsion_site_symmetry_4
C5 N1 C1 C2 2.3(17) . . . .
Hg1 N1 C1 C2 173.6(9) . . . .
N1 C1 C2 C3 -2.8(18) . . . .
C1 C2 C3 C4 1.5(18) . . . .
C2 C3 C4 C5 0.3(17) . . . .
C1 N1 C5 C4 -0.5(15) . . . .
Hg1 N1 C5 C4 -171.7(7) . . . .
C1 N1 C5 C6 179.7(9) . . . .
Hg1 N1 C5 C6 8.4(11) . . . .
C3 C4 C5 N1 -0.8(15) . . . .
C3 C4 C5 C6 179.0(9) . . . .
N2 N2 C6 C5 -174.7(7) 2_556 . . .
Hg1 N2 C6 C5 1.1(10) . . . .
N2 N2 C6 C7 7.6(14) 2_556 . . .
Hg1 N2 C6 C7 -176.6(8) . . . .
N1 C5 C6 N2 -6.1(12) . . . .
C4 C5 C6 N2 174.0(9) . . . .
N1 C5 C6 C7 171.6(9) . . . .
C4 C5 C6 C7 -8.2(14) . . . .
